data_7702987
loop_
_publ_author_name
'Goswami, Bhupendra'
'Yadav, Ravi'
'Schoo, Christoph'
'Roesky, Peter W.'

_publ_section_title
;
 Neutral and cationic enantiopure group 13 iminophosphonamide complexes.
;
_journal_issue 3
_journal_name_full 'Dalton transactions (Cambridge, England : 2003)'
_journal_page_first 675
_journal_page_last 681
_journal_paper_doi 10.1039/c9dt04082j
_journal_volume 49
_journal_year 2020
_chemical_absolute_configuration syn
_chemical_formula_moiety '2(C28 H28 Ga0.5 N2 P), Al Cl4'
_chemical_formula_sum 'C56 H56 Al Cl4 Ga N4 P2'
_chemical_formula_weight 1085.48
_space_group_crystal_system trigonal
_space_group_IT_number 152
_space_group_name_Hall 'P 31 2"'
_space_group_name_H-M_alt 'P 31 2 1'
_atom_sites_solution_hydrogens geom
_atom_sites_solution_primary dual
_audit_creation_date 2019-07-25
_audit_creation_method
;
Olex2 1.2-alpha
(compiled 2018.07.26 svn.r3523 for OlexSys, GUI svn.r5532)
;
_audit_update_record
;
2019-10-17 deposited with the CCDC.	2019-12-06 downloaded from the CCDC.
;
_cell_angle_alpha 90
_cell_angle_beta 90
_cell_angle_gamma 120
_cell_formula_units_Z 6
_cell_length_a 12.6494(2)
_cell_length_b 12.6494(2)
_cell_length_c 58.6453(12)
_cell_measurement_reflns_used 18268
_cell_measurement_temperature 150
_cell_measurement_theta_max 25.56
_cell_measurement_theta_min 1.86
_cell_volume 8126.5(2)
_computing_cell_refinement
;
X-Area Recipe 1.33.0.0 (STOE, 2015)
;
_computing_data_collection
;
X-Area WinXpose 2.0.22.0 (STOE, 2016)
;
_computing_data_reduction
;
X-Area Integrate 1.71.0.0 (STOE, 2016)
X-Area X-Red32 1.63.2.0 (STOE, 2017) 
;
_computing_molecular_graphics 'Olex2 (Dolomanov et al., 2009)'
_computing_publication_material
;
STOE & Cie GmbH, X-Area, software package for collecting single-crystal or
multi-domain crystal data on STOE area-detector diffractometers, for image 
processing, for the correction and scaling of reflection intensities and 
for outlier rejection, version 1.77, Darmstadt 2016
;
_computing_structure_refinement 'ShelXL (Sheldrick, 2015)'
_computing_structure_solution 'ShelXT (Sheldrick, 2015)'
_diffrn_ambient_temperature 150
_diffrn_detector 'image plate (34 cm diameter)'
_diffrn_detector_area_resol_mean 6.67
_diffrn_detector_type 'STOE Imaging Plate'
_diffrn_measured_fraction_theta_full 0.994
_diffrn_measured_fraction_theta_max 0.994
_diffrn_measurement_device '2-circle diffractometer'
_diffrn_measurement_device_type 'STOE IPDS II'
_diffrn_measurement_method 'rotation method, \w scans'
_diffrn_radiation_collimation '0.5 mm diameter, multiple pinhole'
_diffrn_radiation_monochromator 'plane graphite'
_diffrn_radiation_polarisn_norm 0
_diffrn_radiation_probe x-ray
_diffrn_radiation_type MoK\a
_diffrn_radiation_wavelength 0.71073
_diffrn_reflns_av_R_equivalents 0.1149
_diffrn_reflns_av_unetI/netI 0.1168
_diffrn_reflns_Laue_measured_fraction_full 0.994
_diffrn_reflns_Laue_measured_fraction_max 0.994
_diffrn_reflns_limit_h_max 15
_diffrn_reflns_limit_h_min -14
_diffrn_reflns_limit_k_max 15
_diffrn_reflns_limit_k_min -15
_diffrn_reflns_limit_l_max 71
_diffrn_reflns_limit_l_min -70
_diffrn_reflns_number 28278
_diffrn_reflns_point_group_measured_fraction_full 0.987
_diffrn_reflns_point_group_measured_fraction_max 0.987
_diffrn_reflns_theta_full 25.606
_diffrn_reflns_theta_max 25.606
_diffrn_reflns_theta_min 1.859
_diffrn_source 'sealed X-ray tube, 12 x 0.4 mm long-fine focus'
_diffrn_source_current 0.000
_diffrn_source_power 0.000
_diffrn_source_voltage 0
_exptl_absorpt_coefficient_mu 0.821
_exptl_absorpt_correction_T_max 0.9353
_exptl_absorpt_correction_T_min 0.6003
_exptl_absorpt_correction_type multi-scan
_exptl_absorpt_process_details 'STOE XRED, XSHAPE & LANA'
_exptl_crystal_colour 'clear colourless'
_exptl_crystal_colour_lustre clear
_exptl_crystal_colour_primary colourless
_exptl_crystal_density_diffrn 1.331
_exptl_crystal_description prism
_exptl_crystal_F_000 3372
_exptl_crystal_size_max 0.258
_exptl_crystal_size_mid 0.158
_exptl_crystal_size_min 0.081
_refine_diff_density_max 0.423
_refine_diff_density_min -0.402
_refine_diff_density_rms 0.075
_refine_ls_abs_structure_details
;
 Flack x determined using 1855 quotients [(I+)-(I-)]/[(I+)+(I-)]
 (Parsons, Flack and Wagner, Acta Cryst. B69 (2013) 249-259).
;
_refine_ls_abs_structure_Flack 0.024(15)
_refine_ls_extinction_method none
_refine_ls_goodness_of_fit_ref 1.034
_refine_ls_hydrogen_treatment constr
_refine_ls_matrix_type full
_refine_ls_number_parameters 650
_refine_ls_number_reflns 10102
_refine_ls_number_restraints 72
_refine_ls_restrained_S_all 1.031
_refine_ls_R_factor_all 0.1150
_refine_ls_R_factor_gt 0.0654
_refine_ls_shift/su_max 0.001
_refine_ls_shift/su_mean 0.000
_refine_ls_structure_factor_coef Fsqd
_refine_ls_weighting_details 'w=1/[\s^2^(Fo^2^)+(0.0370P)^2^+9.6329P] where P=(Fo^2^+2Fc^2^)/3'
_refine_ls_weighting_scheme calc
_refine_ls_wR_factor_gt 0.1145
_refine_ls_wR_factor_ref 0.1306
_reflns_Friedel_coverage 0.739
_reflns_Friedel_fraction_full 0.978
_reflns_Friedel_fraction_max 0.978
_reflns_number_gt 6721
_reflns_number_total 10102
_reflns_threshold_expression 'I > 2\s(I)'
_cod_data_source_file c9dt04082j2.cif
_cod_data_source_block bg318
_cod_depositor_comments 'Adding full bibliography for 7702984--7702988.cif.'
_cod_original_cell_volume 8126.5(3)
_cod_database_code 7702987
_shelx_shelxl_version_number 2018/3
_shelx_space_group_comment
;
The symmetry employed for this shelxl refinement is uniquely defined
by the following loop, which should always be used as a source of
symmetry information in preference to the above space-group names.
They are only intended as comments.
;
_shelx_estimated_absorpt_t_max 0.936
_shelx_estimated_absorpt_t_min 0.816
_olex2_refinement_description
;
1. Fixed Uiso
 At 1.2 times of:
  All C(H) groups, All C(H,H) groups
 At 1.5 times of:
  All C(H,H,H) groups
2. Rigid body (RIGU) restrains
 C44B, C49B
 with sigma for 1-2 distances of 0.004 and sigma for 1-3 distances of 0.004
 C47A, C48A, C49A, C44A, C45A, C46A
 with sigma for 1-2 distances of 0.004 and sigma for 1-3 distances of 0.004
 C44B, C45B, C46B, C47B, C48B, C49B
 with sigma for 1-2 distances of 0.004 and sigma for 1-3 distances of 0.004
3. Others
 Fixed Sof: H43A(0.5) H43(0.5) C44B(0.5) C49B(0.5) H49B(0.5) C48B(0.5)
 H48B(0.5) C47B(0.5) H47B(0.5) C46B(0.5) H46B(0.5) C45B(0.5) H45B(0.5)
 C47A(0.5) H47A(0.5) C46A(0.5) H46A(0.5) C45A(0.5) H45A(0.5) C44A(0.5)
 C49A(0.5) H49A(0.5) C48A(0.5) H48A(0.5)
4.a Ternary CH refined with riding coordinates:
 C1(H1), C15(H15), C29(H29), C43(H43A), C43(H43)
4.b Aromatic/amide H refined with riding coordinates:
 C3(H3), C4(H4), C5(H5), C6(H6), C7(H7), C10(H10), C11(H11), C12(H12),
 C13(H13), C14(H14), C17(H17), C18(H18), C19(H19), C20(H20), C21(H21), C24(H24),
  C25(H25), C26(H26), C27(H27), C28(H28), C31(H31), C32(H32), C33(H33),
 C34(H34), C35(H35), C38(H38), C39(H39), C40(H40), C41(H41), C42(H42),
 C49B(H49B), C48B(H48B), C47B(H47B), C46B(H46B), C45B(H45B), C52(H52), C53(H53),
  C54(H54), C55(H55), C56(H56), C47A(H47A), C46A(H46A), C45A(H45A), C49A(H49A),
 C48A(H48A)
4.c Fitted hexagon refined as free rotating group:
 C44B(C49B,C48B,C47B,C46B,C45B), C47A(C46A,C45A,C44A,C49A,C48A)
4.d Idealised Me refined as rotating group:
 C8(H8A,H8B,H8C), C22(H22A,H22B,H22C), C36(H36A,H36B,H36C), C50(H50A,H50B,H50C)
;
_olex2_diffrn_ambient_temperature_device 'Oxford Cryosystems'
_olex2_submission_special_instructions 'No special instructions were received'

loop_
_space_group_symop_operation_xyz
'x, y, z'
'-y, x-y, z+1/3'
'-x+y, -x, z+2/3'
'y, x, -z'
'x-y, -y, -z+2/3'
'-x, -x+y, -z+1/3'

loop_
_atom_site_label
_atom_site_type_symbol
_atom_site_fract_x
_atom_site_fract_y
_atom_site_fract_z
_atom_site_U_iso_or_equiv
_atom_site_adp_type
_atom_site_occupancy
_atom_site_site_symmetry_order
_atom_site_calc_flag
_atom_site_refinement_flags_posn
_atom_site_refinement_flags_adp
_atom_site_refinement_flags_occupancy
_atom_site_disorder_assembly
_atom_site_disorder_group
N1 N 0.3553(6) -0.1039(5) 0.33958(10) 0.0249(15) Uani 1 1 d . . . . .
Ga1 Ga 0.52629(9) 0.000000 0.333333 0.0253(3) Uani 1 2 d S T P . .
P1 P 0.3197(2) 0.000000 0.333333 0.0245(7) Uani 1 2 d S T P . .
C1 C 0.2765(7) -0.2296(7) 0.34801(14) 0.0298(19) Uani 1 1 d . . . . .
H1 H 0.242049 -0.226149 0.363158 0.036 Uiso 1 1 calc R . . . .
N2 N 0.6268(6) -0.0383(6) 0.31400(11) 0.0270(15) Uani 1 1 d . . . . .
P2 P 0.7320(2) 0.000000 0.333333 0.0261(6) Uani 1 2 d S T P . .
C2 C 0.1722(7) -0.3063(7) 0.33183(13) 0.0270(19) Uani 1 1 d . . . . .
C3 C 0.0544(8) -0.3731(7) 0.34043(15) 0.036(2) Uani 1 1 d . . . . .
H3 H 0.040077 -0.371271 0.356294 0.043 Uiso 1 1 calc R . . . .
C4 C -0.0431(8) -0.4432(8) 0.32576(18) 0.045(2) Uani 1 1 d . . . . .
H4 H -0.123846 -0.488918 0.331579 0.055 Uiso 1 1 calc R . . . .
C5 C -0.0210(9) -0.4454(8) 0.30250(17) 0.045(2) Uani 1 1 d . . . . .
H5 H -0.086871 -0.491419 0.292344 0.054 Uiso 1 1 calc R . . . .
C6 C 0.0966(9) -0.3807(8) 0.29435(16) 0.041(2) Uani 1 1 d . . . . .
H6 H 0.111849 -0.383388 0.278564 0.049 Uiso 1 1 calc R . . . .
C7 C 0.1907(8) -0.3132(7) 0.30866(14) 0.031(2) Uani 1 1 d . . . . .
H7 H 0.271212 -0.269446 0.302704 0.038 Uiso 1 1 calc R . . . .
C8 C 0.3561(8) -0.2887(8) 0.35104(16) 0.037(2) Uani 1 1 d . . . . .
H8A H 0.396443 -0.285369 0.336573 0.056 Uiso 1 1 calc GR . . . .
H8B H 0.304787 -0.373949 0.355717 0.056 Uiso 1 1 calc GR . . . .
H8C H 0.417974 -0.244346 0.362762 0.056 Uiso 1 1 calc GR . . . .
C9 C 0.2531(7) 0.0420(7) 0.35626(13) 0.0255(17) Uani 1 1 d . . . . .
C10 C 0.2623(7) 0.0119(7) 0.37860(13) 0.0307(18) Uani 1 1 d . . . . .
H10 H 0.300212 -0.035068 0.381790 0.037 Uiso 1 1 calc R . . . .
C11 C 0.2167(8) 0.0496(7) 0.39626(14) 0.0311(19) Uani 1 1 d . . . . .
H11 H 0.223037 0.028577 0.411552 0.037 Uiso 1 1 calc R . . . .
C12 C 0.1612(7) 0.1187(8) 0.39151(15) 0.037(2) Uani 1 1 d . . . . .
H12 H 0.130042 0.145383 0.403552 0.045 Uiso 1 1 calc R . . . .
C13 C 0.1520(7) 0.1480(8) 0.36921(14) 0.033(2) Uani 1 1 d . . . . .
H13 H 0.113879 0.194789 0.366001 0.040 Uiso 1 1 calc R . . . .
C14 C 0.1970(6) 0.1106(7) 0.35159(14) 0.0283(18) Uani 1 1 d . . . . .
H14 H 0.190019 0.131354 0.336314 0.034 Uiso 1 1 calc R . . . .
C15 C 0.6425(7) -0.0345(7) 0.28872(13) 0.0286(18) Uani 1 1 d . . . . .
H15 H 0.724573 0.036160 0.284841 0.034 Uiso 1 1 calc R . . . .
C16 C 0.6353(7) -0.1502(8) 0.27961(13) 0.0318(19) Uani 1 1 d . . . . .
C17 C 0.5359(10) -0.2640(8) 0.28407(16) 0.049(3) Uani 1 1 d . . . . .
H17 H 0.473628 -0.270270 0.293986 0.059 Uiso 1 1 calc R . . . .
C18 C 0.5248(12) -0.3694(10) 0.27442(18) 0.070(3) Uani 1 1 d . . . . .
H18 H 0.457432 -0.447241 0.278050 0.085 Uiso 1 1 calc R . . . .
C19 C 0.6150(14) -0.3584(13) 0.2593(2) 0.084(4) Uani 1 1 d . . . . .
H19 H 0.608140 -0.429359 0.252296 0.101 Uiso 1 1 calc R . . . .
C20 C 0.7130(11) -0.2463(12) 0.2543(2) 0.075(4) Uani 1 1 d . . . . .
H20 H 0.773909 -0.239745 0.244004 0.090 Uiso 1 1 calc R . . . .
C21 C 0.7233(9) -0.1425(10) 0.26440(16) 0.049(3) Uani 1 1 d . . . . .
H21 H 0.791454 -0.064969 0.260871 0.059 Uiso 1 1 calc R . . . .
C22 C 0.5457(7) -0.0146(8) 0.27753(14) 0.033(2) Uani 1 1 d . . . . .
H22A H 0.464591 -0.081347 0.281725 0.050 Uiso 1 1 calc GR . . . .
H22B H 0.555306 -0.012834 0.260926 0.050 Uiso 1 1 calc GR . . . .
H22C H 0.554816 0.063163 0.282702 0.050 Uiso 1 1 calc GR . . . .
C23 C 0.8790(7) 0.1175(7) 0.32388(14) 0.0251(18) Uani 1 1 d . . . . .
C24 C 0.9441(7) 0.0865(8) 0.30875(14) 0.032(2) Uani 1 1 d . . . . .
H24 H 0.909812 0.004618 0.303599 0.039 Uiso 1 1 calc R . . . .
C25 C 1.0586(7) 0.1745(8) 0.30117(14) 0.035(2) Uani 1 1 d . . . . .
H25 H 1.102869 0.151801 0.291136 0.042 Uiso 1 1 calc R . . . .
C26 C 1.1086(8) 0.2930(9) 0.30788(15) 0.040(2) Uani 1 1 d . . . . .
H26 H 1.186629 0.352760 0.302409 0.048 Uiso 1 1 calc R . . . .
C27 C 1.0445(8) 0.3258(8) 0.32282(16) 0.040(2) Uani 1 1 d . . . . .
H27 H 1.079922 0.407921 0.327887 0.049 Uiso 1 1 calc R . . . .
C28 C 0.9293(8) 0.2395(7) 0.33035(14) 0.033(2) Uani 1 1 d . . . . .
H28 H 0.884425 0.263368 0.339946 0.040 Uiso 1 1 calc R . . . .
Ga2 Ga 1.000000 0.25940(9) 0.166667 0.0275(3) Uani 1 2 d S T P . .
P3 P 1.000000 0.0522(2) 0.166667 0.0283(7) Uani 1 2 d S T P . .
N3 N 1.0284(6) 0.1542(6) 0.18631(11) 0.0299(16) Uani 1 1 d . . . . .
P4 P 1.000000 0.4656(2) 0.166667 0.0270(7) Uani 1 2 d S T P . .
N4 N 1.1100(5) 0.4343(6) 0.16502(11) 0.0283(15) Uani 1 1 d . . . . .
C29 C 1.0739(8) 0.1687(8) 0.20978(13) 0.035(2) Uani 1 1 d . . . . .
H29 H 1.160304 0.237336 0.209937 0.042 Uiso 1 1 calc R . . . .
C30 C 1.0000(9) 0.2034(8) 0.22545(14) 0.040(2) Uani 1 1 d . . . . .
C31 C 1.0599(11) 0.2933(9) 0.24174(16) 0.056(3) Uani 1 1 d . . . . .
H31 H 1.146566 0.336074 0.242393 0.067 Uiso 1 1 calc R . . . .
C32 C 0.9930(15) 0.3215(12) 0.25736(16) 0.073(4) Uani 1 1 d . . . . .
H32 H 1.033780 0.380760 0.268947 0.088 Uiso 1 1 calc R . . . .
C33 C 0.8693(15) 0.2630(13) 0.25565(19) 0.074(4) Uani 1 1 d . . . . .
H33 H 0.823941 0.282805 0.265975 0.089 Uiso 1 1 calc R . . . .
C34 C 0.8096(12) 0.1768(12) 0.2394(2) 0.071(4) Uani 1 1 d . . . . .
H34 H 0.723157 0.137025 0.238365 0.085 Uiso 1 1 calc R . . . .
C35 C 0.8754(10) 0.1472(10) 0.22451(17) 0.052(3) Uani 1 1 d . . . . .
H35 H 0.832899 0.086173 0.213294 0.063 Uiso 1 1 calc R . . . .
C36 C 1.0719(10) 0.0570(8) 0.21955(15) 0.049(3) Uani 1 1 d . . . . .
H36A H 0.987817 -0.011416 0.219754 0.073 Uiso 1 1 calc GR . . . .
H36B H 1.104203 0.074402 0.235133 0.073 Uiso 1 1 calc GR . . . .
H36C H 1.122453 0.035806 0.210091 0.073 Uiso 1 1 calc GR . . . .
C37 C 0.8724(8) -0.0961(7) 0.17257(15) 0.031(2) Uani 1 1 d . . . . .
C38 C 0.8850(8) -0.1850(8) 0.18443(14) 0.040(2) Uani 1 1 d . . . . .
H38 H 0.964420 -0.170130 0.188165 0.048 Uiso 1 1 calc R . . . .
C39 C 0.7841(9) -0.2945(8) 0.19083(16) 0.043(2) Uani 1 1 d . . . . .
H39 H 0.793550 -0.353612 0.199192 0.052 Uiso 1 1 calc R . . . .
C40 C 0.6690(9) -0.3160(9) 0.1848(2) 0.059(3) Uani 1 1 d . . . . .
H40 H 0.599061 -0.390458 0.189159 0.071 Uiso 1 1 calc R . . . .
C41 C 0.6543(9) -0.2316(9) 0.1726(2) 0.067(4) Uani 1 1 d . . . . .
H41 H 0.574971 -0.248778 0.168193 0.081 Uiso 1 1 calc R . . . .
C42 C 0.7562(8) -0.1205(8) 0.16657(18) 0.047(3) Uani 1 1 d . . . . .
H42 H 0.746012 -0.061427 0.158372 0.057 Uiso 1 1 calc R . . . .
C43 C 1.2404(7) 0.5225(8) 0.16226(15) 0.036(2) Uani 1 1 d . . . . .
H43A H 1.248372 0.565691 0.147532 0.044 Uiso 0.5 1 calc R . . A 2
H43 H 1.253842 0.576728 0.148868 0.044 Uiso 0.5 1 calc R . . B 1
C44B C 1.297(3) 0.618(2) 0.1797(4) 0.037(7) Uani 0.5 1 d . U . C 2
C49B C 1.352(3) 0.741(2) 0.1741(3) 0.055(8) Uani 0.5 1 d G U . C 2
H49B H 1.354378 0.764965 0.158717 0.066 Uiso 0.5 1 calc R . . C 2
C48B C 1.404(2) 0.8285(18) 0.1912(4) 0.065(8) Uani 0.5 1 d G U . C 2
H48B H 1.441580 0.912691 0.187394 0.079 Uiso 0.5 1 calc R . . C 2
C47B C 1.400(2) 0.7931(17) 0.2137(3) 0.065(8) Uani 0.5 1 d G U . C 2
H47B H 1.435522 0.853033 0.225362 0.078 Uiso 0.5 1 calc R . . C 2
C46B C 1.345(3) 0.6699(19) 0.2192(3) 0.068(8) Uani 0.5 1 d G U . C 2
H46B H 1.342261 0.645650 0.234654 0.082 Uiso 0.5 1 calc R . . C 2
C45B C 1.293(3) 0.5821(16) 0.2022(5) 0.042(6) Uani 0.5 1 d G U . C 2
H45B H 1.255059 0.497922 0.205978 0.050 Uiso 0.5 1 calc R . . C 2
C50 C 1.3090(8) 0.4530(9) 0.15907(19) 0.052(3) Uani 1 1 d . . . . .
H50A H 1.301228 0.406107 0.172897 0.077 Uiso 1 1 calc GR . . . .
H50B H 1.395454 0.510960 0.156171 0.077 Uiso 1 1 calc GR . . . .
H50C H 1.274451 0.397174 0.146088 0.077 Uiso 1 1 calc GR . . . .
C51 C 1.0061(7) 0.5524(7) 0.19109(13) 0.0277(19) Uani 1 1 d . . . . .
C52 C 1.0794(8) 0.6792(8) 0.19081(15) 0.037(2) Uani 1 1 d . . . . .
H52 H 1.116650 0.720368 0.177013 0.044 Uiso 1 1 calc R . . . .
C53 C 1.0978(10) 0.7457(9) 0.21097(17) 0.050(3) Uani 1 1 d . . . . .
H53 H 1.148574 0.831997 0.210964 0.061 Uiso 1 1 calc R . . . .
C54 C 1.0416(11) 0.6849(10) 0.23091(18) 0.060(3) Uani 1 1 d . . . . .
H54 H 1.054978 0.729954 0.244607 0.072 Uiso 1 1 calc R . . . .
C55 C 0.9661(11) 0.5592(10) 0.23118(15) 0.056(3) Uani 1 1 d . . . . .
H55 H 0.925138 0.518204 0.244755 0.067 Uiso 1 1 calc R . . . .
C56 C 0.9514(8) 0.4944(9) 0.21118(15) 0.041(2) Uani 1 1 d . . . . .
H56 H 0.902511 0.407893 0.211367 0.049 Uiso 1 1 calc R . . . .
Cl1 Cl 0.4134(3) 0.0897(2) 0.22828(4) 0.0585(7) Uani 1 1 d . . . . .
Al1 Al 0.4677(2) 0.2731(2) 0.23715(5) 0.0394(7) Uani 1 1 d . . . . .
Cl2 Cl 0.4656(3) 0.3696(3) 0.20777(5) 0.0818(11) Uani 1 1 d . . . . .
Cl3 Cl 0.3438(2) 0.2784(2) 0.26120(5) 0.0537(7) Uani 1 1 d . . . . .
Cl4 Cl 0.6413(3) 0.3548(3) 0.25264(8) 0.1107(15) Uani 1 1 d . . . . .
C47A C 1.399(3) 0.748(2) 0.2231(3) 0.110(14) Uani 0.5 1 d . U . C 1
H47A H 1.435507 0.798329 0.236105 0.132 Uiso 0.5 1 calc R . . C 1
C46A C 1.331(3) 0.622(2) 0.2255(4) 0.099(13) Uani 0.5 1 d G U . C 1
H46A H 1.321678 0.585971 0.240084 0.119 Uiso 0.5 1 calc R . . C 1
C45A C 1.277(3) 0.5490(16) 0.2065(5) 0.073(11) Uani 0.5 1 d G U . C 1
H45A H 1.230992 0.462759 0.208100 0.087 Uiso 0.5 1 calc R . . C 1
C44A C 1.291(3) 0.6019(18) 0.1851(4) 0.031(7) Uani 0.5 1 d G U . C 1
C49A C 1.359(3) 0.7281(19) 0.1828(3) 0.042(6) Uani 0.5 1 d G U . C 1
H49A H 1.367960 0.764263 0.168156 0.050 Uiso 0.5 1 calc R . . C 1
C48A C 1.412(2) 0.8013(16) 0.2018(3) 0.067(9) Uani 0.5 1 d G U . C 1
H48A H 1.458649 0.887476 0.200141 0.080 Uiso 0.5 1 calc R . . C 1

loop_
_atom_site_aniso_label
_atom_site_aniso_U_11
_atom_site_aniso_U_22
_atom_site_aniso_U_33
_atom_site_aniso_U_23
_atom_site_aniso_U_13
_atom_site_aniso_U_12
N1 0.021(3) 0.016(3) 0.034(4) -0.004(3) -0.007(3) 0.006(3)
Ga1 0.0201(5) 0.0229(7) 0.0339(7) -0.0020(6) -0.0010(3) 0.0114(3)
P1 0.0213(11) 0.0207(16) 0.0312(16) -0.0001(13) -0.0001(6) 0.0104(8)
C1 0.028(4) 0.023(4) 0.041(5) -0.006(4) -0.004(4) 0.014(4)
N2 0.026(4) 0.025(4) 0.032(4) -0.004(3) -0.005(3) 0.014(3)
P2 0.0211(11) 0.0249(15) 0.0336(16) -0.0023(13) -0.0011(7) 0.0125(8)
C2 0.023(4) 0.021(4) 0.034(5) -0.002(4) -0.001(4) 0.009(4)
C3 0.036(5) 0.027(4) 0.040(5) -0.001(4) 0.005(5) 0.011(4)
C4 0.023(5) 0.023(5) 0.076(7) -0.013(5) -0.006(5) 0.000(4)
C5 0.040(6) 0.026(5) 0.065(7) -0.014(5) -0.019(5) 0.013(4)
C6 0.046(6) 0.033(5) 0.043(5) -0.009(4) -0.007(5) 0.019(5)
C7 0.030(5) 0.026(4) 0.040(5) -0.004(4) -0.001(4) 0.015(4)
C8 0.037(5) 0.020(4) 0.057(6) 0.001(4) -0.003(5) 0.015(4)
C9 0.016(4) 0.022(4) 0.036(4) -0.006(4) -0.006(4) 0.008(3)
C10 0.024(4) 0.025(4) 0.041(5) 0.004(4) 0.000(4) 0.010(4)
C11 0.031(5) 0.029(5) 0.027(4) -0.002(4) 0.002(4) 0.010(4)
C12 0.030(5) 0.035(5) 0.044(5) -0.017(4) 0.004(4) 0.014(4)
C13 0.024(5) 0.032(5) 0.044(5) -0.008(4) -0.004(4) 0.015(4)
C14 0.016(4) 0.023(4) 0.044(5) -0.002(4) -0.006(4) 0.008(4)
C15 0.023(4) 0.025(4) 0.034(5) -0.003(4) -0.003(4) 0.010(4)
C16 0.038(5) 0.032(5) 0.031(4) -0.007(4) -0.008(4) 0.022(4)
C17 0.064(7) 0.033(5) 0.045(6) -0.005(5) -0.009(5) 0.020(5)
C18 0.104(10) 0.041(6) 0.058(7) -0.015(6) -0.023(7) 0.030(7)
C19 0.094(11) 0.075(10) 0.106(11) -0.053(9) -0.040(9) 0.059(9)
C20 0.062(8) 0.097(10) 0.092(9) -0.056(8) -0.024(7) 0.059(8)
C21 0.044(6) 0.068(7) 0.051(6) -0.022(5) -0.007(5) 0.039(5)
C22 0.035(5) 0.034(5) 0.034(5) -0.007(4) -0.007(4) 0.020(4)
C23 0.023(4) 0.023(4) 0.034(5) 0.004(4) -0.002(4) 0.014(4)
C24 0.032(5) 0.030(5) 0.033(5) 0.002(4) -0.002(4) 0.015(4)
C25 0.022(4) 0.042(5) 0.042(5) 0.005(4) 0.009(4) 0.017(4)
C26 0.025(4) 0.042(6) 0.043(5) 0.011(5) 0.001(4) 0.011(5)
C27 0.040(6) 0.027(5) 0.051(6) 0.001(4) -0.004(5) 0.014(4)
C28 0.037(5) 0.028(5) 0.040(5) -0.003(4) 0.002(4) 0.020(4)
Ga2 0.0267(7) 0.0220(5) 0.0355(7) -0.0019(3) -0.0038(6) 0.0133(4)
P3 0.0269(17) 0.0215(12) 0.0384(19) -0.0012(7) -0.0023(15) 0.0135(8)
N3 0.034(4) 0.019(4) 0.036(4) 0.000(3) -0.004(3) 0.013(3)
P4 0.0315(18) 0.0238(11) 0.0281(16) -0.0007(7) -0.0015(14) 0.0158(9)
N4 0.018(3) 0.026(4) 0.038(4) -0.004(3) 0.001(3) 0.009(3)
C29 0.047(6) 0.030(5) 0.035(5) -0.010(4) -0.007(4) 0.025(4)
C30 0.058(6) 0.050(6) 0.029(5) 0.006(4) 0.000(4) 0.040(5)
C31 0.095(8) 0.059(7) 0.040(5) -0.011(5) -0.018(6) 0.058(7)
C32 0.149(14) 0.093(10) 0.026(5) 0.001(6) -0.001(7) 0.096(11)
C33 0.126(13) 0.107(11) 0.040(7) 0.029(7) 0.028(8) 0.097(11)
C34 0.075(9) 0.092(9) 0.073(8) 0.038(8) 0.035(7) 0.062(8)
C35 0.058(7) 0.057(7) 0.051(6) 0.016(5) 0.014(5) 0.035(6)
C36 0.079(8) 0.047(6) 0.039(5) -0.010(5) -0.020(5) 0.045(6)
C37 0.026(5) 0.022(4) 0.043(5) -0.005(4) -0.003(4) 0.011(4)
C38 0.038(5) 0.041(6) 0.047(5) 0.000(5) 0.002(4) 0.026(5)
C39 0.043(6) 0.030(5) 0.052(6) 0.004(5) 0.010(5) 0.015(5)
C40 0.038(6) 0.032(6) 0.093(8) 0.005(6) 0.011(6) 0.008(5)
C41 0.024(5) 0.029(5) 0.136(11) -0.002(6) 0.000(6) 0.004(4)
C42 0.039(6) 0.025(5) 0.081(8) 0.006(5) -0.011(5) 0.018(5)
C43 0.024(4) 0.029(5) 0.048(6) -0.001(4) 0.000(4) 0.007(4)
C44B 0.026(13) 0.044(13) 0.045(13) 0.017(10) 0.016(11) 0.021(11)
C49B 0.046(15) 0.036(11) 0.077(17) 0.008(11) 0.010(15) 0.016(11)
C48B 0.046(15) 0.049(14) 0.10(2) -0.012(12) -0.004(15) 0.024(12)
C47B 0.055(19) 0.050(13) 0.089(18) -0.046(13) -0.034(16) 0.025(14)
C46B 0.08(2) 0.071(15) 0.062(16) -0.024(11) -0.033(15) 0.045(17)
C45B 0.052(16) 0.037(12) 0.038(13) 0.001(9) -0.005(10) 0.023(11)
C50 0.025(5) 0.039(6) 0.084(8) -0.018(6) -0.002(5) 0.011(4)
C51 0.032(5) 0.027(4) 0.031(4) 0.001(4) -0.002(4) 0.019(4)
C52 0.039(5) 0.036(5) 0.047(5) -0.009(4) -0.008(4) 0.027(4)
C53 0.070(7) 0.039(5) 0.056(6) -0.017(5) -0.025(6) 0.037(5)
C54 0.096(9) 0.066(8) 0.050(6) -0.023(6) -0.020(6) 0.064(7)
C55 0.090(9) 0.061(7) 0.028(5) -0.002(5) 0.002(5) 0.047(7)
C56 0.048(6) 0.045(6) 0.038(5) 0.000(5) -0.002(4) 0.029(5)
Cl1 0.0720(18) 0.0365(13) 0.0700(16) -0.0016(13) 0.0119(15) 0.0295(13)
Al1 0.0394(16) 0.0308(15) 0.0479(16) -0.0003(13) -0.0001(13) 0.0174(13)
Cl2 0.130(3) 0.0509(17) 0.0529(16) 0.0162(14) 0.0154(17) 0.0362(19)
Cl3 0.0592(16) 0.0418(14) 0.0585(16) -0.0027(12) 0.0102(13) 0.0240(12)
Cl4 0.0494(19) 0.090(3) 0.200(4) -0.047(3) -0.048(2) 0.040(2)
C47A 0.09(2) 0.09(2) 0.059(15) -0.029(14) -0.016(16) -0.023(18)
C46A 0.08(2) 0.10(2) 0.043(13) -0.003(12) -0.006(14) -0.007(18)
C45A 0.08(2) 0.050(15) 0.049(14) 0.010(11) -0.028(13) 0.008(16)
C44A 0.032(14) 0.011(9) 0.042(13) -0.002(10) -0.009(12) 0.005(9)
C49A 0.050(14) 0.014(10) 0.052(14) -0.007(10) 0.008(12) 0.009(9)
C48A 0.051(19) 0.041(13) 0.070(17) -0.030(11) 0.018(14) -0.006(13)

loop_
_atom_type_symbol
_atom_type_description
_atom_type_scat_dispersion_real
_atom_type_scat_dispersion_imag
_atom_type_scat_source
C C 0.0033 0.0016 'International Tables Vol C Tables 4.2.6.8 and 6.1.1.4'
H H 0.0000 0.0000 'International Tables Vol C Tables 4.2.6.8 and 6.1.1.4'
Al Al 0.0645 0.0514 'International Tables Vol C Tables 4.2.6.8 and 6.1.1.4'
Cl Cl 0.1484 0.1585 'International Tables Vol C Tables 4.2.6.8 and 6.1.1.4'
Ga Ga 0.2307 1.6083 'International Tables Vol C Tables 4.2.6.8 and 6.1.1.4'
N N 0.0061 0.0033 'International Tables Vol C Tables 4.2.6.8 and 6.1.1.4'
P P 0.1023 0.0942 'International Tables Vol C Tables 4.2.6.8 and 6.1.1.4'

loop_
_geom_angle_atom_site_label_1
_geom_angle_atom_site_label_2
_geom_angle_atom_site_label_3
_geom_angle
_geom_angle_site_symmetry_1
_geom_angle_site_symmetry_3
P1 N1 Ga1 94.4(3) . .
C1 N1 Ga1 136.3(5) . .
C1 N1 P1 129.3(5) . .
N1 Ga1 N1 76.9(4) 5 .
N1 Ga1 P1 38.44(17) . .
N1 Ga1 P1 38.44(18) 5 .
N1 Ga1 N2 129.0(3) . 5
N1 Ga1 N2 126.5(3) 5 5
N1 Ga1 N2 126.5(3) . .
N1 Ga1 N2 129.0(3) 5 .
N1 Ga1 P2 141.56(17) . .
N1 Ga1 P2 141.56(18) 5 .
N2 Ga1 P1 141.40(18) 5 .
N2 Ga1 P1 141.40(18) . .
N2 Ga1 N2 77.2(4) . 5
N2 Ga1 P2 38.60(18) . .
N2 Ga1 P2 38.60(18) 5 .
P2 Ga1 P1 180.0 . .
N1 P1 N1 94.4(5) 5 .
N1 P1 Ga1 47.2(2) . .
N1 P1 Ga1 47.2(2) 5 .
N1 P1 C9 115.4(3) 5 5
N1 P1 C9 114.0(3) 5 .
N1 P1 C9 114.0(3) . 5
N1 P1 C9 115.4(3) . .
C9 P1 Ga1 127.9(2) . .
C9 P1 Ga1 128.0(2) 5 .
C9 P1 C9 104.1(5) 5 .
N1 C1 C2 112.5(6) . .
N1 C1 C8 108.0(6) . .
C2 C1 C8 109.5(7) . .
P2 N2 Ga1 93.4(3) . .
C15 N2 Ga1 131.7(5) . .
C15 N2 P2 127.4(5) . .
N2 P2 Ga1 48.0(2) . .
N2 P2 Ga1 48.0(2) 5 .
N2 P2 N2 96.1(5) . 5
N2 P2 C23 116.5(3) 5 .
N2 P2 C23 112.7(3) 5 5
N2 P2 C23 116.5(3) . 5
N2 P2 C23 112.7(3) . .
C23 P2 Ga1 128.5(2) 5 .
C23 P2 Ga1 128.5(2) . .
C23 P2 C23 102.9(5) . 5
C3 C2 C1 119.2(7) . .
C7 C2 C1 122.1(7) . .
C7 C2 C3 118.7(7) . .
C2 C3 C4 120.0(8) . .
C5 C4 C3 119.5(9) . .
C6 C5 C4 119.7(9) . .
C7 C6 C5 120.5(9) . .
C6 C7 C2 121.5(8) . .
C10 C9 P1 120.6(6) . .
C10 C9 C14 119.7(7) . .
C14 C9 P1 119.7(6) . .
C11 C10 C9 120.5(7) . .
C10 C11 C12 119.6(7) . .
C13 C12 C11 119.7(7) . .
C14 C13 C12 121.0(8) . .
C13 C14 C9 119.6(8) . .
N2 C15 C16 112.0(6) . .
N2 C15 C22 109.3(6) . .
C22 C15 C16 110.1(6) . .
C17 C16 C15 121.5(8) . .
C17 C16 C21 118.2(8) . .
C21 C16 C15 119.9(8) . .
C16 C17 C18 121.6(11) . .
C17 C18 C19 118.6(12) . .
C20 C19 C18 120.6(11) . .
C19 C20 C21 119.9(11) . .
C20 C21 C16 121.0(11) . .
C24 C23 P2 118.5(6) . .
C24 C23 C28 118.5(7) . .
C28 C23 P2 122.9(6) . .
C25 C24 C23 120.3(8) . .
C26 C25 C24 121.0(8) . .
C25 C26 C27 119.5(8) . .
C28 C27 C26 120.4(8) . .
C27 C28 C23 120.2(8) . .
N3 Ga2 P3 38.30(19) 6_765 .
N3 Ga2 P3 38.30(19) . .
N3 Ga2 N3 76.6(4) . 6_765
N3 Ga2 P4 141.70(19) . .
N3 Ga2 P4 141.70(19) 6_765 .
N3 Ga2 N4 122.9(3) . .
N3 Ga2 N4 133.2(3) 6_765 .
N3 Ga2 N4 133.2(3) . 6_765
N3 Ga2 N4 122.9(3) 6_765 6_765
P4 Ga2 P3 180.0 . .
N4 Ga2 P3 141.43(17) 6_765 .
N4 Ga2 P3 141.43(17) . .
N4 Ga2 P4 38.57(17) . .
N4 Ga2 P4 38.57(17) 6_765 .
N4 Ga2 N4 77.1(3) 6_765 .
N3 P3 Ga2 47.1(2) 6_765 .
N3 P3 Ga2 47.1(2) . .
N3 P3 N3 94.1(5) . 6_765
N3 P3 C37 113.2(4) . 6_765
N3 P3 C37 113.2(4) 6_765 .
N3 P3 C37 114.7(3) . .
N3 P3 C37 114.7(3) 6_765 6_765
C37 P3 Ga2 126.6(3) . .
C37 P3 Ga2 126.6(3) 6_765 .
C37 P3 C37 106.8(6) . 6_765
P3 N3 Ga2 94.6(3) . .
C29 N3 Ga2 132.2(5) . .
C29 N3 P3 132.8(5) . .
N4 P4 Ga2 47.9(2) . .
N4 P4 Ga2 47.9(2) 6_765 .
N4 P4 N4 95.8(5) 6_765 .
N4 P4 C51 112.2(3) 6_765 .
N4 P4 C51 114.7(3) . .
N4 P4 C51 114.7(3) 6_765 6_765
N4 P4 C51 112.2(3) . 6_765
C51 P4 Ga2 126.5(2) 6_765 .
C51 P4 Ga2 126.5(2) . .
C51 P4 C51 107.1(5) . 6_765
P4 N4 Ga2 93.5(3) . .
C43 N4 Ga2 140.0(5) . .
C43 N4 P4 126.4(6) . .
N3 C29 C30 110.1(7) . .
N3 C29 C36 114.6(7) . .
C36 C29 C30 108.3(7) . .
C31 C30 C29 119.3(9) . .
C35 C30 C29 122.7(9) . .
C35 C30 C31 118.0(9) . .
C30 C31 C32 120.3(11) . .
C33 C32 C31 119.2(12) . .
C34 C33 C32 121.1(11) . .
C33 C34 C35 119.5(12) . .
C30 C35 C34 121.8(11) . .
C38 C37 P3 122.2(7) . .
C42 C37 P3 118.9(7) . .
C42 C37 C38 118.8(8) . .
C39 C38 C37 121.3(8) . .
C38 C39 C40 118.6(9) . .
C41 C40 C39 121.2(10) . .
C40 C41 C42 119.9(10) . .
C37 C42 C41 120.2(9) . .
N4 C43 C50 108.8(7) . .
N4 C43 C44A 109.2(15) . .
C44B C43 N4 116.6(16) . .
C44B C43 C50 112.2(16) . .
C50 C43 C44A 107.5(16) . .
C49B C44B C43 121.7(18) . .
C49B C44B C45B 120.0 . .
C45B C44B C43 118.3(18) . .
C48B C49B C44B 120.0 . .
C47B C48B C49B 120.0 . .
C48B C47B C46B 120.0 . .
C45B C46B C47B 120.0 . .
C46B C45B C44B 120.0 . .
C52 C51 P4 119.9(6) . .
C56 C51 P4 120.2(6) . .
C56 C51 C52 119.4(8) . .
C51 C52 C53 119.7(8) . .
C54 C53 C52 119.6(9) . .
C53 C54 C55 121.0(9) . .
C54 C55 C56 118.6(9) . .
C51 C56 C55 121.6(9) . .
Cl1 Al1 Cl3 110.72(16) . .
Cl2 Al1 Cl1 109.82(17) . .
Cl2 Al1 Cl3 107.36(17) . .
Cl4 Al1 Cl1 109.18(17) . .
Cl4 Al1 Cl2 112.2(2) . .
Cl4 Al1 Cl3 107.54(19) . .
C46A C47A C48A 120.0 . .
C45A C46A C47A 120.0 . .
C44A C45A C46A 120.0 . .
C45A C44A C43 122.5(15) . .
C45A C44A C49A 120.0 . .
C49A C44A C43 117.4(15) . .
C44A C49A C48A 120.0 . .
C49A C48A C47A 120.0 . .

loop_
_geom_bond_atom_site_label_1
_geom_bond_atom_site_label_2
_geom_bond_distance
_geom_bond_site_symmetry_2
N1 Ga1 1.923(6) .
N1 P1 1.629(6) .
N1 C1 1.477(10) .
Ga1 P1 2.613(3) .
Ga1 N2 1.938(6) 5
Ga1 N2 1.938(6) .
Ga1 P2 2.602(3) .
P1 C9 1.802(8) 5
P1 C9 1.802(8) .
C1 C2 1.517(10) .
C1 C8 1.535(11) .
N2 P2 1.626(6) .
N2 C15 1.493(10) .
P2 C23 1.792(8) .
P2 C23 1.792(8) 5
C2 C3 1.389(11) .
C2 C7 1.389(11) .
C3 C4 1.398(12) .
C4 C5 1.395(13) .
C5 C6 1.376(13) .
C6 C7 1.354(11) .
C9 C10 1.385(10) .
C9 C14 1.396(10) .
C10 C11 1.382(10) .
C11 C12 1.395(11) .
C12 C13 1.380(12) .
C13 C14 1.373(11) .
C15 C16 1.517(11) .
C15 C22 1.517(10) .
C16 C17 1.383(13) .
C16 C21 1.391(12) .
C17 C18 1.390(14) .
C18 C19 1.397(17) .
C19 C20 1.368(18) .
C20 C21 1.385(14) .
C23 C24 1.394(11) .
C23 C28 1.395(11) .
C24 C25 1.387(11) .
C25 C26 1.361(12) .
C26 C27 1.390(12) .
C27 C28 1.386(12) .
Ga2 P3 2.621(3) .
Ga2 N3 1.925(6) 6_765
Ga2 N3 1.925(6) .
Ga2 P4 2.608(3) .
Ga2 N4 1.939(6) 6_765
Ga2 N4 1.939(6) .
P3 N3 1.630(7) .
P3 N3 1.629(7) 6_765
P3 C37 1.793(8) .
P3 C37 1.793(8) 6_765
N3 C29 1.468(10) .
P4 N4 1.629(6) 6_765
P4 N4 1.629(6) .
P4 C51 1.783(8) 6_765
P4 C51 1.783(8) .
N4 C43 1.467(10) .
C29 C30 1.523(11) .
C29 C36 1.513(11) .
C30 C31 1.385(13) .
C30 C35 1.368(13) .
C31 C32 1.410(14) .
C32 C33 1.359(18) .
C33 C34 1.356(17) .
C34 C35 1.382(14) .
C37 C38 1.399(12) .
C37 C42 1.387(12) .
C38 C39 1.386(12) .
C39 C40 1.387(13) .
C40 C41 1.373(14) .
C41 C42 1.396(12) .
C43 C44B 1.46(2) .
C43 C50 1.524(11) .
C43 C44A 1.60(2) .
C44B C49B 1.3900 .
C44B C45B 1.3900 .
C49B C48B 1.3900 .
C48B C47B 1.3900 .
C47B C46B 1.3900 .
C46B C45B 1.3900 .
C51 C52 1.396(11) .
C51 C56 1.377(11) .
C52 C53 1.401(12) .
C53 C54 1.385(14) .
C54 C55 1.387(15) .
C55 C56 1.389(12) .
Cl1 Al1 2.129(3) .
Al1 Cl2 2.119(4) .
Al1 Cl3 2.134(4) .
Al1 Cl4 2.109(4) .
C47A C46A 1.3900 .
C47A C48A 1.3900 .
C46A C45A 1.3900 .
C45A C44A 1.3900 .
C44A C49A 1.3900 .
C49A C48A 1.3900 .
